data_2008968
loop_
_publ_author_name
S.Renganayaki
E.Subramanian
'S.Shanmuga Sundara Raj'
'Hoong-Kun Fun'

_publ_section_title
;
 Chloro(diisopropylamino)(phenyl)phosphine sulfide
;
_journal_issue 9
_journal_name_full 'Acta Crystallographica Section C'
_journal_page_first 1525
_journal_page_last 1526
_journal_paper_doi 10.1107/S0108270199006435
_journal_volume 55
_journal_year 1999
_chemical_formula_sum 'C12 H19 Cl N P S'
_chemical_formula_weight 275.76
_chemical_name_systematic
;
Phenyl(diisopropylamino)-chlorophosphine sulphide
;
_space_group_IT_number 14
_symmetry_cell_setting monoclinic
_symmetry_space_group_name_Hall '-P 2ybc'
_symmetry_space_group_name_H-M 'P 1 21/c 1'
_audit_creation_method SHELXL-97
_cell_angle_alpha 90.00
_cell_angle_beta 91.5540(10)
_cell_angle_gamma 90.00
_cell_formula_units_Z 4
_cell_length_a 8.6086(3)
_cell_length_b 11.5661(4)
_cell_length_c 14.7650(5)
_cell_measurement_reflns_used 3243
_cell_measurement_temperature 293(2)
_cell_measurement_theta_max 28.35
_cell_measurement_theta_min 1.12
_cell_volume 1469.58(9)
_computing_cell_refinement 'SAINT (Siemens, 1996)'
_computing_data_collection 'SMART (Siemens, 1996)'
_computing_data_reduction SAINT
_computing_molecular_graphics 'XP in SHELXTL'
_computing_publication_material
;
SHELXTL, PLATON (Spek, 1990) and PARST (Nardelli, 1995)
;
_computing_structure_refinement SHELXTL
_computing_structure_solution 'SHELXTL (Sheldrick, 1997)'
_diffrn_ambient_temperature 293(2)
_diffrn_detector_area_resol_mean 8.33
_diffrn_measured_fraction_theta_full 0.988
_diffrn_measured_fraction_theta_max 0.988
_diffrn_measurement_device_type
;
Siemens SMART CCD area detector diffractometer
;
_diffrn_measurement_method '\w scan'
_diffrn_radiation_monochromator graphite
_diffrn_radiation_source 'fine-focus sealed tube'
_diffrn_radiation_type MoK\a
_diffrn_radiation_wavelength 0.71073
_diffrn_reflns_av_R_equivalents 0.0817
_diffrn_reflns_av_sigmaI/netI 0.1075
_diffrn_reflns_limit_h_max 11
_diffrn_reflns_limit_h_min -11
_diffrn_reflns_limit_k_max 15
_diffrn_reflns_limit_k_min 0
_diffrn_reflns_limit_l_max 19
_diffrn_reflns_limit_l_min 0
_diffrn_reflns_number 11387
_diffrn_reflns_theta_full 28.32
_diffrn_reflns_theta_max 28.32
_diffrn_reflns_theta_min 2.24
_exptl_absorpt_coefficient_mu 0.487
_exptl_absorpt_correction_T_max 0.953
_exptl_absorpt_correction_T_min 0.876
_exptl_absorpt_correction_type empirical
_exptl_absorpt_process_details '(SADABS; Sheldrick, 1996)'
_exptl_crystal_colour colourless
_exptl_crystal_density_diffrn 1.246
_exptl_crystal_density_method none
_exptl_crystal_description block
_exptl_crystal_F_000 584
_exptl_crystal_size_max 0.28
_exptl_crystal_size_mid 0.12
_exptl_crystal_size_min 0.10
_refine_diff_density_max 0.278
_refine_diff_density_min -0.385
_refine_ls_extinction_method none
_refine_ls_goodness_of_fit_ref 1.000
_refine_ls_hydrogen_treatment refall
_refine_ls_matrix_type full
_refine_ls_number_parameters 221
_refine_ls_number_reflns 3622
_refine_ls_number_restraints 0
_refine_ls_restrained_S_all 1.000
_refine_ls_R_factor_all 0.1601
_refine_ls_R_factor_gt 0.0619
_refine_ls_shift/su_max 0.000
_refine_ls_shift/su_mean 0.000
_refine_ls_structure_factor_coef Fsqd
_refine_ls_weighting_details 'calc w = 1/[\s^2^(Fo^2^)+(0.0420P)^2^] where P=(Fo^2^+2Fc^2^)/3'
_refine_ls_weighting_scheme calc
_refine_ls_wR_factor_ref 0.1250
_reflns_number_gt 1757
_reflns_number_total 3622
_reflns_threshold_expression ' I>2\s(I) '
_cod_data_source_file sk1290.cif
_cod_data_source_block I
_cod_original_sg_symbol_H-M 'P 21/c'
_cod_database_code 2008968

loop_
_symmetry_equiv_pos_as_xyz
'x, y, z'
'-x, y+1/2, -z+1/2'
'-x, -y, -z'
'x, -y-1/2, z-1/2'

loop_
_atom_site_label
_atom_site_fract_x
_atom_site_fract_y
_atom_site_fract_z
_atom_site_U_iso_or_equiv
_atom_site_adp_type
_atom_site_calc_flag
_atom_site_refinement_flags
_atom_site_occupancy
_atom_site_disorder_assembly
_atom_site_disorder_group
_atom_site_type_symbol
P1 0.27369(9) 0.27489(8) 0.13778(5) 0.0394(2) Uani d . 1 . . P
S1 0.38367(10) 0.14548(9) 0.19021(6) 0.0587(3) Uani d . 1 . . S
Cl1 0.38060(10) 0.42818(8) 0.17641(6) 0.0643(3) Uani d . 1 . . Cl
N1 0.2525(3) 0.2795(2) 0.02787(15) 0.0420(6) Uani d . 1 . . N
C1 0.0805(3) 0.2923(3) 0.17984(19) 0.0396(7) Uani d . 1 . . C
C2 0.0332(4) 0.3814(4) 0.2345(2) 0.0516(9) Uani d . 1 . . C
C3 -0.1171(5) 0.3845(5) 0.2658(3) 0.0663(12) Uani d . 1 . . C
C4 -0.2191(5) 0.2987(5) 0.2432(3) 0.0707(13) Uani d . 1 . . C
C5 -0.1735(4) 0.2095(5) 0.1899(3) 0.0682(12) Uani d . 1 . . C
C6 -0.0249(4) 0.2053(4) 0.1586(3) 0.0543(9) Uani d . 1 . . C
C7 0.3461(5) 0.2108(4) -0.0378(3) 0.0628(11) Uani d . 1 . . C
C8 0.2978(9) 0.0860(5) -0.0408(5) 0.0924(18) Uani d . 1 . . C
C9 0.5186(6) 0.2302(7) -0.0264(4) 0.0920(17) Uani d . 1 . . C
C10 0.1579(4) 0.3760(3) -0.0118(2) 0.0463(8) Uani d . 1 . . C
C11 0.0276(6) 0.3307(5) -0.0727(3) 0.0704(13) Uani d . 1 . . C
C12 0.2570(7) 0.4658(4) -0.0581(3) 0.0717(13) Uani d . 1 . . C
H11A -0.033(4) 0.272(3) -0.039(3) 0.085(14) Uiso d . 1 . . H
H12A 0.299(4) 0.432(3) -0.108(2) 0.067(12) Uiso d . 1 . . H
H8A 0.346(5) 0.049(5) -0.092(3) 0.15(2) Uiso d . 1 . . H
H2 0.096(3) 0.436(2) 0.2480(17) 0.027(8) Uiso d . 1 . . H
H11B -0.038(4) 0.393(4) -0.093(3) 0.088(14) Uiso d . 1 . . H
H9B 0.548(7) 0.305(5) -0.035(4) 0.16(3) Uiso d . 1 . . H
H4 -0.321(4) 0.304(3) 0.267(2) 0.080(12) Uiso d . 1 . . H
H9A 0.560(5) 0.195(4) 0.028(3) 0.097(16) Uiso d . 1 . . H
H12B 0.345(4) 0.491(3) -0.017(3) 0.093(16) Uiso d . 1 . . H
H11C 0.072(5) 0.300(4) -0.122(3) 0.088(15) Uiso d . 1 . . H
H8B 0.329(5) 0.049(4) 0.010(3) 0.12(2) Uiso d . 1 . . H
H9C 0.571(5) 0.193(4) -0.074(3) 0.116(17) Uiso d . 1 . . H
H12C 0.201(4) 0.531(4) -0.077(3) 0.098(16) Uiso d . 1 . . H
H6 0.012(4) 0.144(3) 0.121(2) 0.074(12) Uiso d . 1 . . H
H5 -0.242(4) 0.149(3) 0.176(2) 0.077(13) Uiso d . 1 . . H
H3 -0.142(4) 0.447(4) 0.298(3) 0.101(17) Uiso d . 1 . . H
H8C 0.195(5) 0.074(4) -0.055(3) 0.11(2) Uiso d . 1 . . H
H10 0.111(3) 0.413(2) 0.0385(19) 0.041(8) Uiso d . 1 . . H
H7 0.314(4) 0.240(3) -0.095(2) 0.069(11) Uiso d . 1 . . H

loop_
_atom_site_aniso_label
_atom_site_aniso_U_11
_atom_site_aniso_U_22
_atom_site_aniso_U_33
_atom_site_aniso_U_12
_atom_site_aniso_U_13
_atom_site_aniso_U_23
P1 0.0367(5) 0.0446(5) 0.0370(4) -0.0031(4) -0.0006(3) 0.0035(4)
S1 0.0455(5) 0.0664(7) 0.0641(6) 0.0079(4) -0.0027(4) 0.0234(5)
Cl1 0.0640(6) 0.0660(7) 0.0628(6) -0.0240(5) 0.0014(5) -0.0105(5)
N1 0.0508(15) 0.0414(16) 0.0337(13) 0.0106(13) 0.0015(11) 0.0024(12)
C1 0.0420(18) 0.046(2) 0.0312(15) 0.0028(16) -0.0029(13) 0.0068(15)
C2 0.052(3) 0.058(3) 0.045(2) 0.003(2) -0.0017(18) 0.0043(19)
C3 0.065(3) 0.082(3) 0.053(2) 0.027(3) 0.007(2) 0.007(2)
C4 0.041(2) 0.109(4) 0.062(3) 0.015(3) 0.006(2) 0.029(3)
C5 0.044(2) 0.088(3) 0.073(3) -0.014(2) -0.004(2) 0.008(3)
C6 0.041(2) 0.061(3) 0.061(2) -0.0037(18) 0.0040(18) -0.003(2)
C7 0.082(3) 0.062(3) 0.044(2) 0.026(2) 0.009(2) -0.005(2)
C8 0.127(6) 0.062(4) 0.087(4) 0.028(3) -0.011(4) -0.027(3)
C9 0.074(4) 0.122(5) 0.082(4) 0.030(4) 0.030(3) 0.013(4)
C10 0.060(2) 0.044(2) 0.0350(17) 0.0068(17) 0.0007(17) 0.0007(16)
C11 0.082(3) 0.071(3) 0.057(3) 0.016(3) -0.023(3) -0.007(3)
C12 0.101(4) 0.060(3) 0.054(3) 0.005(3) 0.011(3) 0.021(2)

loop_
_atom_type_symbol
_atom_type_description
_atom_type_scat_dispersion_real
_atom_type_scat_dispersion_imag
_atom_type_scat_source
C C 0.0033 0.0016 'International Tables Vol C Tables 4.2.6.8 and 6.1.1.4'
H H 0.0000 0.0000 'International Tables Vol C Tables 4.2.6.8 and 6.1.1.4'
N N 0.0061 0.0033 'International Tables Vol C Tables 4.2.6.8 and 6.1.1.4'
Cl Cl 0.1484 0.1585 'International Tables Vol C Tables 4.2.6.8 and 6.1.1.4'
S S 0.1246 0.1234 'International Tables Vol C Tables 4.2.6.8 and 6.1.1.4'
P P 0.1023 0.0942 'International Tables Vol C Tables 4.2.6.8 and 6.1.1.4'

loop_
_geom_angle_atom_site_label_1
_geom_angle_atom_site_label_2
_geom_angle_atom_site_label_3
_geom_angle
_geom_angle_publ_flag
N1 P1 C1 105.10(10) y
N1 P1 S1 117.90(10) y
C1 P1 S1 113.40(10) y
N1 P1 Cl1 106.50(10) y
C1 P1 Cl1 102.50(10) y
S1 P1 Cl1 110.20(10) y
C10 N1 C7 116.0(2) ?
C10 N1 P1 117.4(2) ?
C7 N1 P1 125.3(2) ?
C2 C1 C6 118.3(3) ?
C2 C1 P1 125.2(3) ?
C6 C1 P1 116.5(2) ?
C1 C2 C3 120.6(4) ?
C4 C3 C2 120.1(4) ?
C3 C4 C5 120.0(4) ?
C4 C5 C6 120.4(4) ?
C5 C6 C1 120.6(4) ?
C8 C7 N1 111.9(4) ?
C8 C7 C9 114.7(5) ?
N1 C7 C9 113.2(4) ?
N1 C10 C11 111.3(3) ?
N1 C10 C12 112.4(3) ?
C11 C10 C12 112.7(4) ?

loop_
_geom_bond_atom_site_label_1
_geom_bond_atom_site_label_2
_geom_bond_site_symmetry_2
_geom_bond_distance
_geom_bond_publ_flag
P1 N1 . 1.629(2) y
P1 C1 . 1.802(3) y
P1 S1 . 1.9230(10) y
P1 Cl1 . 2.0710(10) y
N1 C10 . 1.492(4) y
N1 C7 . 1.505(4) y
C1 C2 . 1.377(5) ?
C1 C6 . 1.385(4) ?
C2 C3 . 1.386(5) ?
C3 C4 . 1.360(6) ?
C4 C5 . 1.362(6) ?
C5 C6 . 1.373(5) ?
C7 C8 . 1.503(7) ?
C7 C9 . 1.506(7) ?
C10 C11 . 1.512(5) ?
C10 C12 . 1.519(5) ?

loop_
_geom_hbond_atom_site_label_D
_geom_hbond_atom_site_label_H
_geom_hbond_atom_site_label_A
_geom_hbond_site_symmetry_A
_geom_hbond_distance_DH
_geom_hbond_distance_HA
_geom_hbond_distance_DA
_geom_hbond_angle_DHA
_geom_hbond_publ_flag
C2 H2 Cl1 1_555 0.85(2) 2.70(3) 3.180(4) 117(2) yes
C11 H11C Cg1 4_565 0.90(4) 2.926 3.577 130.27 yes
C12 H12C Cg1 3_565 0.93(4) 3.026 3.897 155.95 yes

loop_
_cod_related_entry_id
_cod_related_entry_database
_cod_related_entry_code
1 ChemSpider 4421845
